data_1554016
loop_
_publ_author_name
'Sun, Xingxing'
'Zhang, Baicheng'
'Li, Xinyang'
'Trindle, Carl O.'
'Zhang, Guoqing'

_publ_section_title
;
 External Heavy-Atom Effect via Orbital Interactions Revealed by
 Single-Crystal X-ray Diffraction.
;
_journal_issue 29
_journal_name_full 'The journal of physical chemistry. A'
_journal_page_first 5791
_journal_page_last 5797
_journal_paper_doi 10.1021/acs.jpca.6b03867
_journal_volume 120
_journal_year 2016
_chemical_formula_sum 'C18 H20 Br N'
_chemical_formula_weight 330.26
_space_group_crystal_system orthorhombic
_space_group_IT_number 61
_space_group_name_Hall '-P 2ac 2ab'
_space_group_name_H-M_alt 'P b c a'
_atom_sites_solution_hydrogens geom
_audit_creation_method SHELXL-2013
_cell_angle_alpha 90
_cell_angle_beta 90
_cell_angle_gamma 90
_cell_formula_units_Z 8
_cell_length_a 16.3828(18)
_cell_length_b 8.1068(7)
_cell_length_c 24.499(3)
_cell_measurement_reflns_used 1458
_cell_measurement_temperature 290(2)
_cell_measurement_theta_max 28.9873
_cell_measurement_theta_min 2.9855
_cell_volume 3253.8(6)
_computing_cell_refinement 'CrysAlisPro (Agilent Technologies)'
_computing_data_collection 'CrysAlisPro (Agilent Technologies)'
_computing_data_reduction 'CrysAlisPro (Agilent Technologies)'
_computing_molecular_graphics 'Ortep-3 (L. J. Farrugia, 2001)'
_computing_publication_material SHELXL-2013
_computing_structure_refinement 'SHELXL-2013 (Sheldrick, 2013)'
_computing_structure_solution 'SHELXS-97 (Sheldrick, 1997)'
_diffrn_ambient_temperature 290(2)
_diffrn_detector_area_resol_mean 15.9149
_diffrn_measured_fraction_theta_full 0.999
_diffrn_measured_fraction_theta_max 0.999
_diffrn_measurement_device_type 'Gemini S Ultra, Agilent Technologies'
_diffrn_measurement_method '\w scans'
_diffrn_radiation_type MoK\a
_diffrn_radiation_wavelength 0.71073
_diffrn_reflns_av_R_equivalents 0.0565
_diffrn_reflns_av_unetI/netI 0.0548
_diffrn_reflns_Laue_measured_fraction_full 0.999
_diffrn_reflns_Laue_measured_fraction_max 0.999
_diffrn_reflns_limit_h_max 20
_diffrn_reflns_limit_h_min -20
_diffrn_reflns_limit_k_max 10
_diffrn_reflns_limit_k_min -10
_diffrn_reflns_limit_l_max 30
_diffrn_reflns_limit_l_min -30
_diffrn_reflns_number 14208
_diffrn_reflns_point_group_measured_fraction_full 0.999
_diffrn_reflns_point_group_measured_fraction_max 0.999
_diffrn_reflns_theta_full 25.242
_diffrn_reflns_theta_max 26.367
_diffrn_reflns_theta_min 2.992
_diffrn_source 'Enhance (Mo) X-ray Source'
_exptl_absorpt_coefficient_mu 2.517
_exptl_absorpt_correction_T_max 1.00000
_exptl_absorpt_correction_T_min 0.66973
_exptl_absorpt_correction_type multi-scan
_exptl_absorpt_process_details
;
CrysAlisPro, Agilent Technologies,
Version 1.171.36.21 (release 14-08-2012 CrysAlis171 .NET)
(compiled Sep 14 2012,17:21:16)
Empirical absorption correction using spherical harmonics,
 implemented in SCALE3 ABSPACK scaling algorithm.
;
_exptl_crystal_density_diffrn 1.348
_exptl_crystal_description block
_exptl_crystal_F_000 1360
_exptl_crystal_size_max 0.310
_exptl_crystal_size_mid 0.280
_exptl_crystal_size_min 0.270
_refine_diff_density_max 0.349
_refine_diff_density_min -0.487
_refine_diff_density_rms 0.047
_refine_ls_extinction_method none
_refine_ls_goodness_of_fit_ref 1.012
_refine_ls_hydrogen_treatment constr
_refine_ls_matrix_type full
_refine_ls_number_parameters 181
_refine_ls_number_reflns 3319
_refine_ls_number_restraints 0
_refine_ls_restrained_S_all 1.012
_refine_ls_R_factor_all 0.1508
_refine_ls_R_factor_gt 0.0557
_refine_ls_shift/su_max 0.000
_refine_ls_shift/su_mean 0.000
_refine_ls_structure_factor_coef Fsqd
_refine_ls_weighting_details 'w=1/[\s^2^(Fo^2^)+(0.0561P)^2^+0.8498P] where P=(Fo^2^+2Fc^2^)/3'
_refine_ls_weighting_scheme calc
_refine_ls_wR_factor_gt 0.1192
_refine_ls_wR_factor_ref 0.1547
_reflns_Friedel_coverage 0.000
_reflns_number_gt 1445
_reflns_number_total 3319
_reflns_threshold_expression 'I > 2\s(I)'
_cod_data_source_file jp6b03867_si_008.cif
_cod_data_source_block shelxl
_cod_database_code 1554016
_shelx_space_group_comment
;
The symmetry employed for this shelxl refinement is uniquely defined
by the following loop, which should always be used as a source of
symmetry information in preference to the above space-group names.
They are only intended as comments.
;
_shelx_estimated_absorpt_t_min 0.509
_shelx_estimated_absorpt_t_max 0.550
_shelxl_version_number 2013-4

loop_
_space_group_symop_operation_xyz
'x, y, z'
'-x+1/2, -y, z+1/2'
'x+1/2, -y+1/2, -z'
'-x, y+1/2, -z+1/2'
'-x, -y, -z'
'x-1/2, y, -z-1/2'
'-x-1/2, y-1/2, z'
'x, -y-1/2, z-1/2'

loop_
_atom_site_label
_atom_site_type_symbol
_atom_site_fract_x
_atom_site_fract_y
_atom_site_fract_z
_atom_site_U_iso_or_equiv
_atom_site_adp_type
_atom_site_occupancy
_atom_site_site_symmetry_order
_atom_site_calc_flag
_atom_site_refinement_flags_posn
_atom_site_refinement_flags_adp
Br1 Br 0.84276(4) 0.20041(7) 0.52255(3) 0.1216(4) Uani 1 1 d . .
N1 N 0.9227(2) 1.1279(4) 0.34919(15) 0.0719(9) Uani 1 1 d . .
C7 C 0.9455(3) 1.3416(5) 0.2914(2) 0.0734(12) Uani 1 1 d . .
C13 C 0.8846(3) 0.9858(4) 0.37508(18) 0.0786(12) Uani 1 1 d . .
H13A H 0.8262 1.0043 0.3771 0.094 Uiso 1 1 calc R U
H13B H 0.9050 0.9764 0.4121 0.094 Uiso 1 1 calc R U
C16 C 0.8964(3) 0.6164(5) 0.42287(18) 0.0803(12) Uani 1 1 d . .
H16A H 0.8973 0.7030 0.4502 0.096 Uiso 1 1 calc R U
H16B H 0.9525 0.5878 0.4143 0.096 Uiso 1 1 calc R U
C1 C 0.9970(3) 1.1964(5) 0.3631(2) 0.0736(12) Uani 1 1 d . .
C6 C 1.0129(3) 1.3305(5) 0.3284(2) 0.0754(12) Uani 1 1 d . .
C14 C 0.9001(3) 0.8249(4) 0.34553(18) 0.0829(13) Uani 1 1 d . .
H14A H 0.9582 0.8027 0.3451 0.099 Uiso 1 1 calc R U
H14B H 0.8819 0.8351 0.3080 0.099 Uiso 1 1 calc R U
C17 C 0.8530(3) 0.4646(5) 0.4464(2) 0.0816(13) Uani 1 1 d . .
H17A H 0.7991 0.4963 0.4589 0.098 Uiso 1 1 calc R U
H17B H 0.8464 0.3828 0.4179 0.098 Uiso 1 1 calc R U
C12 C 0.8910(3) 1.2138(5) 0.30497(19) 0.0697(11) Uani 1 1 d . .
C15 C 0.8556(3) 0.6798(5) 0.3725(2) 0.0822(14) Uani 1 1 d . .
H15A H 0.8006 0.7142 0.3818 0.099 Uiso 1 1 calc R U
H15B H 0.8513 0.5904 0.3463 0.099 Uiso 1 1 calc R U
C10 C 0.8019(4) 1.2957(7) 0.2349(2) 0.1043(17) Uani 1 1 d . .
H10 H 0.7539 1.2819 0.2152 0.125 Uiso 1 1 calc R U
C5 C 1.0852(4) 1.4196(6) 0.3362(3) 0.1029(17) Uani 1 1 d . .
H5 H 1.0973 1.5104 0.3144 0.124 Uiso 1 1 calc R U
C9 C 0.8548(5) 1.4216(7) 0.2206(2) 0.1122(19) Uani 1 1 d . .
H9 H 0.8416 1.4908 0.1917 0.135 Uiso 1 1 calc R U
C11 C 0.8187(3) 1.1905(5) 0.2773(2) 0.0842(14) Uani 1 1 d . .
H11 H 0.7827 1.1068 0.2870 0.101 Uiso 1 1 calc R U
C8 C 0.9263(4) 1.4460(6) 0.2487(2) 0.0997(17) Uani 1 1 d . .
H8 H 0.9613 1.5314 0.2391 0.120 Uiso 1 1 calc R U
C18 C 0.8986(3) 0.3913(6) 0.4921(2) 0.0942(15) Uani 1 1 d . .
H18A H 0.9059 0.4735 0.5204 0.113 Uiso 1 1 calc R U
H18B H 0.9523 0.3582 0.4794 0.113 Uiso 1 1 calc R U
C3 C 1.1205(4) 1.2368(10) 0.4098(3) 0.1169(19) Uani 1 1 d . .
H3 H 1.1575 1.2071 0.4369 0.140 Uiso 1 1 calc R U
C2 C 1.0508(4) 1.1479(6) 0.4038(2) 0.0947(15) Uani 1 1 d . .
H2 H 1.0395 1.0579 0.4261 0.114 Uiso 1 1 calc R U
C4 C 1.1379(4) 1.3703(10) 0.3766(3) 0.123(2) Uani 1 1 d . .
H4 H 1.1864 1.4280 0.3818 0.147 Uiso 1 1 calc R U

loop_
_atom_site_aniso_label
_atom_site_aniso_U_11
_atom_site_aniso_U_22
_atom_site_aniso_U_33
_atom_site_aniso_U_23
_atom_site_aniso_U_13
_atom_site_aniso_U_12
Br1 0.1307(6) 0.1008(5) 0.1331(6) 0.0364(4) 0.0124(4) -0.0119(3)
N1 0.075(2) 0.0590(19) 0.082(3) 0.008(2) 0.014(2) 0.0034(19)
C7 0.081(3) 0.061(2) 0.078(3) 0.006(2) 0.025(3) 0.012(2)
C13 0.090(3) 0.064(2) 0.082(3) 0.006(2) 0.018(3) 0.010(2)
C16 0.083(3) 0.077(3) 0.080(3) 0.007(3) 0.001(3) 0.000(3)
C1 0.078(3) 0.066(3) 0.077(3) -0.010(3) 0.011(3) 0.012(3)
C6 0.080(3) 0.062(3) 0.085(3) -0.017(3) 0.030(3) -0.001(3)
C14 0.096(3) 0.070(3) 0.082(3) 0.005(2) 0.011(3) 0.005(2)
C17 0.078(3) 0.073(3) 0.094(3) 0.010(3) 0.000(3) 0.003(2)
C12 0.072(3) 0.057(2) 0.081(3) 0.007(2) 0.019(3) 0.014(2)
C15 0.090(3) 0.066(3) 0.091(4) 0.002(2) 0.003(3) 0.001(2)
C10 0.090(4) 0.120(4) 0.103(4) 0.019(4) 0.005(3) 0.032(3)
C5 0.109(4) 0.088(3) 0.112(5) -0.024(3) 0.046(4) -0.015(3)
C9 0.127(5) 0.107(4) 0.102(4) 0.042(3) 0.025(4) 0.038(4)
C11 0.069(3) 0.085(3) 0.098(4) 0.014(3) 0.016(3) 0.009(2)
C8 0.116(5) 0.076(3) 0.106(4) 0.020(3) 0.044(4) 0.016(3)
C18 0.100(4) 0.085(3) 0.098(4) 0.007(3) 0.008(3) -0.008(3)
C3 0.104(5) 0.146(5) 0.101(5) -0.027(4) 0.001(4) 0.008(4)
C2 0.093(4) 0.094(3) 0.098(4) -0.017(3) 0.002(3) 0.005(3)
C4 0.092(5) 0.152(6) 0.124(6) -0.057(5) 0.017(4) -0.024(4)

loop_
_atom_type_symbol
_atom_type_description
_atom_type_scat_dispersion_real
_atom_type_scat_dispersion_imag
_atom_type_scat_source
C C 0.0033 0.0016 'International Tables Vol C Tables 4.2.6.8 and 6.1.1.4'
H H 0.0000 0.0000 'International Tables Vol C Tables 4.2.6.8 and 6.1.1.4'
N N 0.0061 0.0033 'International Tables Vol C Tables 4.2.6.8 and 6.1.1.4'
Br Br -0.2901 2.4595 'International Tables Vol C Tables 4.2.6.8 and 6.1.1.4'

loop_
_geom_angle_atom_site_label_1
_geom_angle_atom_site_label_2
_geom_angle_atom_site_label_3
_geom_angle
C1 N1 C12 108.7(4)
C1 N1 C13 126.1(4)
C12 N1 C13 125.2(4)
C8 C7 C12 119.0(5)
C8 C7 C6 133.9(5)
C12 C7 C6 107.1(4)
N1 C13 C14 113.7(3)
N1 C13 H13A 108.8
C14 C13 H13A 108.8
N1 C13 H13B 108.8
C14 C13 H13B 108.8
H13A C13 H13B 107.7
C15 C16 C17 112.3(4)
C15 C16 H16A 109.2
C17 C16 H16A 109.2
C15 C16 H16B 109.2
C17 C16 H16B 109.2
H16A C16 H16B 107.9
N1 C1 C2 128.5(5)
N1 C1 C6 109.1(4)
C2 C1 C6 122.4(5)
C5 C6 C1 118.4(5)
C5 C6 C7 134.9(5)
C1 C6 C7 106.7(4)
C13 C14 C15 112.1(4)
C13 C14 H14A 109.2
C15 C14 H14A 109.2
C13 C14 H14B 109.2
C15 C14 H14B 109.2
H14A C14 H14B 107.9
C18 C17 C16 112.0(4)
C18 C17 H17A 109.2
C16 C17 H17A 109.2
C18 C17 H17B 109.2
C16 C17 H17B 109.2
H17A C17 H17B 107.9
C11 C12 N1 129.5(4)
C11 C12 C7 122.1(4)
N1 C12 C7 108.4(4)
C16 C15 C14 114.0(4)
C16 C15 H15A 108.8
C14 C15 H15A 108.8
C16 C15 H15B 108.8
C14 C15 H15B 108.8
H15A C15 H15B 107.6
C11 C10 C9 121.6(6)
C11 C10 H10 119.2
C9 C10 H10 119.2
C4 C5 C6 118.6(6)
C4 C5 H5 120.7
C6 C5 H5 120.7
C8 C9 C10 120.9(5)
C8 C9 H9 119.5
C10 C9 H9 119.5
C10 C11 C12 117.3(5)
C10 C11 H11 121.3
C12 C11 H11 121.3
C9 C8 C7 119.0(5)
C9 C8 H8 120.5
C7 C8 H8 120.5
C17 C18 Br1 112.0(3)
C17 C18 H18A 109.2
Br1 C18 H18A 109.2
C17 C18 H18B 109.2
Br1 C18 H18B 109.2
H18A C18 H18B 107.9
C2 C3 C4 121.6(6)
C2 C3 H3 119.2
C4 C3 H3 119.2
C3 C2 C1 117.5(6)
C3 C2 H2 121.3
C1 C2 H2 121.3
C5 C4 C3 121.5(6)
C5 C4 H4 119.3
C3 C4 H4 119.3

loop_
_geom_bond_atom_site_label_1
_geom_bond_atom_site_label_2
_geom_bond_distance
Br1 C18 1.947(5)
N1 C1 1.380(5)
N1 C12 1.389(5)
N1 C13 1.455(5)
C7 C8 1.382(6)
C7 C12 1.407(6)
C7 C6 1.432(6)
C13 C14 1.514(5)
C13 H13A 0.9700
C13 H13B 0.9700
C16 C15 1.494(6)
C16 C17 1.534(6)
C16 H16A 0.9700
C16 H16B 0.9700
C1 C2 1.388(6)
C1 C6 1.404(6)
C6 C5 1.400(7)
C14 C15 1.534(5)
C14 H14A 0.9700
C14 H14B 0.9700
C17 C18 1.471(6)
C17 H17A 0.9700
C17 H17B 0.9700
C12 C11 1.377(6)
C15 H15A 0.9700
C15 H15B 0.9700
C10 C11 1.373(6)
C10 C9 1.383(7)
C10 H10 0.9300
C5 C4 1.374(8)
C5 H5 0.9300
C9 C8 1.373(7)
C9 H9 0.9300
C11 H11 0.9300
C8 H8 0.9300
C18 H18A 0.9700
C18 H18B 0.9700
C3 C2 1.360(7)
C3 C4 1.383(9)
C3 H3 0.9300
C2 H2 0.9300
C4 H4 0.9300

loop_
_geom_torsion_atom_site_label_1
_geom_torsion_atom_site_label_2
_geom_torsion_atom_site_label_3
_geom_torsion_atom_site_label_4
_geom_torsion
C1 N1 C13 C14 -96.3(5)
C12 N1 C13 C14 81.5(5)
C12 N1 C1 C2 -178.4(4)
C13 N1 C1 C2 -0.3(6)
C12 N1 C1 C6 1.4(4)
C13 N1 C1 C6 179.5(3)
N1 C1 C6 C5 179.0(4)
C2 C1 C6 C5 -1.1(6)
N1 C1 C6 C7 -0.9(4)
C2 C1 C6 C7 178.9(4)
C8 C7 C6 C5 0.2(8)
C12 C7 C6 C5 -179.8(4)
C8 C7 C6 C1 -179.9(4)
C12 C7 C6 C1 0.0(4)
N1 C13 C14 C15 -177.2(4)
C15 C16 C17 C18 173.4(4)
C1 N1 C12 C11 -179.8(4)
C13 N1 C12 C11 2.1(6)
C1 N1 C12 C7 -1.3(4)
C13 N1 C12 C7 -179.5(3)
C8 C7 C12 C11 -0.7(6)
C6 C7 C12 C11 179.4(4)
C8 C7 C12 N1 -179.2(4)
C6 C7 C12 N1 0.8(4)
C17 C16 C15 C14 -176.3(4)
C13 C14 C15 C16 -78.0(5)
C1 C6 C5 C4 1.1(6)
C7 C6 C5 C4 -179.0(5)
C11 C10 C9 C8 0.0(8)
C9 C10 C11 C12 -0.8(7)
N1 C12 C11 C10 179.4(4)
C7 C12 C11 C10 1.1(6)
C10 C9 C8 C7 0.5(8)
C12 C7 C8 C9 -0.2(7)
C6 C7 C8 C9 179.8(5)
C16 C17 C18 Br1 179.2(3)
C4 C3 C2 C1 -0.3(8)
N1 C1 C2 C3 -179.5(4)
C6 C1 C2 C3 0.7(7)
C6 C5 C4 C3 -0.7(8)
C2 C3 C4 C5 0.3(9)
